data_7118960
loop_
_publ_author_name
'Masaki Ito'
'Masato Iseki'
'Masumi Itazaki'
'Hiroshi Nakazawa'

_publ_section_title
;
 Tetrahedral cage complex with planar vertices: selective synthesis of
 Pt4L6 cage complexes involving hydrogen bonds driven by halide binding
;
_journal_name_full Chem.Commun.
_journal_page_first 7205
_journal_volume 52
_journal_year 2016
_chemical_formula_moiety 'C57 H48 Cl N3 O3 P3 Pt, Cl, C4 H10 O'
_chemical_formula_sum 'C61 H58 Cl2 N3 O4 P3 Pt'
_chemical_formula_weight 1256.00
_space_group_IT_number 2
_symmetry_cell_setting triclinic
_symmetry_Int_Tables_number 2
_symmetry_space_group_name_Hall '-P 1'
_symmetry_space_group_name_H-M 'P -1'
_audit_update_record
;
2016-03-29 deposited with the CCDC.
2016-04-21 downloaded from the CCDC.
;
_cell_angle_alpha 83.953(3)
_cell_angle_beta 73.888(3)
_cell_angle_gamma 87.375(2)
_cell_formula_units_Z 2
_cell_length_a 11.79990(10)
_cell_length_b 12.6886(2)
_cell_length_c 19.4168(2)
_cell_measurement_reflns_used 7234
_cell_measurement_temperature 200(2)
_cell_measurement_theta_max 27.4816
_cell_measurement_theta_min 2.0373
_cell_volume 2777.02(7)
_computing_cell_refinement 'CrystalClear (Rigaku Inc., 2007)'
_computing_data_collection 'CrystalClear (Rigaku Inc., 2007)'
_computing_data_reduction 'CrystalClear (Rigaku Inc., 2007)'
_computing_molecular_graphics 'Yadokari-XG (Wakita, Nemoto et al., 2009)'
_computing_publication_material 'Yadokari-XG (Wakita, Nemoto et al., 2009)'
_computing_structure_refinement 'SHELXL-97 (Sheldrick, 1997)'
_computing_structure_solution 'SIR97 (Altomare <i>et al.</i>,  1999)'
_diffrn_ambient_temperature 200(2)
_diffrn_detector_area_resol_mean 7.32
_diffrn_measured_fraction_theta_full 0.989
_diffrn_measured_fraction_theta_max 0.958
_diffrn_measurement_details
;
scan:
    Number of images: 600
               Slice: -80.0000 - 100.0000
         Image width: 0.3000
            Exp time: 4.0000
       Rotation axis: Phi
               Omega: 0.0000
                 Chi: 0.0000
                 Phi: 0.0000
                 XTD: 55.0398
              2theta: 24.9543
scan:
    Number of images: 200
               Slice: -15.0000 - 45.0000
         Image width: 0.3000
            Exp time: 4.0000
       Rotation axis: Omega
               Omega: 0.0000
                 Chi: 90.0000
                 Phi: 0.0000
                 XTD: 55.0398
              2theta: 24.9543
scan:
    Number of images: 200
               Slice: -15.0000 - 45.0000
         Image width: 0.3000
            Exp time: 4.0000
       Rotation axis: Omega
               Omega: 0.0000
                 Chi: 90.0000
                 Phi: 90.0000
                 XTD: 55.0398
              2theta: 24.9543
scan:
    Number of images: 200
               Slice: -15.0000 - 45.0000
         Image width: 0.3000
            Exp time: 4.0000
       Rotation axis: Omega
               Omega: 0.0000
                 Chi: 90.0000
                 Phi: 180.0000
                 XTD: 55.0398
              2theta: 24.9543
scan:
    Number of images: 200
               Slice: -15.0000 - 45.0000
         Image width: 0.3000
            Exp time: 4.0000
       Rotation axis: Omega
               Omega: 0.0000
                 Chi: 90.0000
                 Phi: 270.0000
                 XTD: 55.0398
              2theta: 24.9543
scan:
    Number of images: 195
               Slice: -15.0000 - 43.5000
         Image width: 0.3000
            Exp time: 4.0000
       Rotation axis: Omega
               Omega: 0.0000
                 Chi: 45.0000
                 Phi: 0.0000
                 XTD: 55.0398
              2theta: 24.9543
scan:
    Number of images: 195
               Slice: -15.0000 - 43.5000
         Image width: 0.3000
            Exp time: 4.0000
       Rotation axis: Omega
               Omega: 0.0000
                 Chi: 45.0000
                 Phi: 90.0000
                 XTD: 55.0398
              2theta: 24.9543
scan:
    Number of images: 195
               Slice: -15.0000 - 43.5000
         Image width: 0.3000
            Exp time: 4.0000
       Rotation axis: Omega
               Omega: 0.0000
                 Chi: 45.0000
                 Phi: 180.0000
                 XTD: 55.0398
              2theta: 24.9543
scan:
    Number of images: 195
               Slice: -15.0000 - 43.5000
         Image width: 0.3000
            Exp time: 4.0000
       Rotation axis: Omega
               Omega: 0.0000
                 Chi: 45.0000
                 Phi: 270.0000
                 XTD: 55.0398
              2theta: 24.9543

;
_diffrn_measurement_device 'Mercury CCD (2x2 bin mode)'
_diffrn_measurement_device_details 'AFC7: Eulerian 3-circle'
_diffrn_measurement_device_type 'Rigaku/MSC Mercury CCD'
_diffrn_measurement_method '\w and \f'
_diffrn_radiation_detector CCD
_diffrn_radiation_monochromator 'Graphite Monochromator'
_diffrn_radiation_source 'Rotating Anode'
_diffrn_radiation_type MoK\a
_diffrn_radiation_wavelength 0.71070
_diffrn_reflns_av_R_equivalents 0.0243
_diffrn_reflns_av_unetI/netI 0.0352
_diffrn_reflns_limit_h_max 15
_diffrn_reflns_limit_h_min -15
_diffrn_reflns_limit_k_max 16
_diffrn_reflns_limit_k_min -16
_diffrn_reflns_limit_l_max 25
_diffrn_reflns_limit_l_min -16
_diffrn_reflns_number 31987
_diffrn_reflns_reduction_process 'Lp corrections applied'
_diffrn_reflns_theta_full 25.00
_diffrn_reflns_theta_max 27.49
_diffrn_reflns_theta_min 2.35
_diffrn_source_current 200.0000
_diffrn_source_power 10.0000
_diffrn_source_voltage 50.0000
_exptl_absorpt_coefficient_mu 2.759
_exptl_absorpt_correction_T_max 0.6823
_exptl_absorpt_correction_T_min 0.4915
_exptl_absorpt_correction_type multi-scan
_exptl_absorpt_process_details 'REQAB (Rigaku, 1998)'
_exptl_crystal_colour 'Pale Yellow'
_exptl_crystal_density_diffrn 1.502
_exptl_crystal_density_method 'not measured'
_exptl_crystal_description Block
_exptl_crystal_F_000 1268
_exptl_crystal_preparation 'mounted on the CryoLoop with Palaton oil and placed in N2 stream at 200(2) K'
_exptl_crystal_size_max 0.30
_exptl_crystal_size_mid 0.23
_exptl_crystal_size_min 0.15
_refine_diff_density_max 2.575
_refine_diff_density_min -0.814
_refine_diff_density_rms 0.092
_refine_ls_extinction_method none
_refine_ls_goodness_of_fit_ref 1.101
_refine_ls_hydrogen_treatment mixed
_refine_ls_matrix_type full
_refine_ls_number_parameters 681
_refine_ls_number_reflns 12208
_refine_ls_number_restraints 0
_refine_ls_restrained_S_all 1.101
_refine_ls_R_factor_all 0.0330
_refine_ls_R_factor_gt 0.0301
_refine_ls_shift/su_max 0.001
_refine_ls_shift/su_mean 0.000
_refine_ls_structure_factor_coef Fsqd
_refine_ls_weighting_details 'calc w=1/[\s^2^(Fo^2^)+(0.0274P)^2^+2.5318P] where P=(Fo^2^+2Fc^2^)/3'
_refine_ls_weighting_scheme calc
_refine_ls_wR_factor_gt 0.0643
_refine_ls_wR_factor_ref 0.0675
_reflns_number_gt 11353
_reflns_number_total 12208
_reflns_threshold_expression >2sigma(I)
_cod_data_source_file c6cc01448h2.cif
_cod_data_source_block ITM-1017-New
_cod_original_cell_volume 2777.02(6)
_cod_original_sg_symbol_H-M P-1
_cod_database_code 7118960

loop_
_symmetry_equiv_pos_as_xyz
'x, y, z'
'-x, -y, -z'

loop_
_atom_site_label
_atom_site_type_symbol
_atom_site_fract_x
_atom_site_fract_y
_atom_site_fract_z
_atom_site_U_iso_or_equiv
_atom_site_adp_type
_atom_site_occupancy
_atom_site_symmetry_multiplicity
_atom_site_calc_flag
_atom_site_refinement_flags
_atom_site_disorder_assembly
_atom_site_disorder_group
Pt1 Pt 0.243634(9) 0.146230(9) 0.726722(5) 0.02063(4) Uani 1 1 d . . .
Cl1 Cl 0.43668(6) 0.07601(6) 0.68657(4) 0.02873(16) Uani 1 1 d . . .
P1 P 0.33430(7) 0.29515(6) 0.65842(4) 0.02411(16) Uani 1 1 d . . .
C1 C 0.4687(3) 0.3348(3) 0.68322(17) 0.0321(7) Uani 1 1 d . . .
O1 O 0.5433(2) 0.3868(2) 0.63875(13) 0.0468(7) Uani 1 1 d . . .
N1 N 0.4656(2) 0.3115(2) 0.75327(14) 0.0316(6) Uani 1 1 d . . .
C2 C 0.5441(3) 0.3512(3) 0.78787(17) 0.0316(7) Uani 1 1 d . . .
C3 C 0.5649(3) 0.2916(3) 0.84660(19) 0.0399(8) Uani 1 1 d . . .
H3A H 0.5296 0.2243 0.8620 0.048 Uiso 1 1 calc R . .
C4 C 0.6373(4) 0.3294(3) 0.8834(2) 0.0468(9) Uani 1 1 d . . .
H4A H 0.6505 0.2881 0.9243 0.056 Uiso 1 1 calc R . .
C5 C 0.6906(3) 0.4265(3) 0.8612(2) 0.0467(10) Uani 1 1 d . . .
H5A H 0.7410 0.4522 0.8860 0.056 Uiso 1 1 calc R . .
C6 C 0.6690(4) 0.4853(3) 0.8024(2) 0.0509(10) Uani 1 1 d . . .
H6A H 0.7055 0.5521 0.7867 0.061 Uiso 1 1 calc R . .
C7 C 0.5955(4) 0.4499(3) 0.7654(2) 0.0428(9) Uani 1 1 d . . .
H7A H 0.5805 0.4923 0.7255 0.051 Uiso 1 1 calc R . .
C8 C 0.2611(3) 0.4252(2) 0.65587(15) 0.0256(6) Uani 1 1 d . . .
C9 C 0.2741(3) 0.5019(3) 0.69905(17) 0.0325(7) Uani 1 1 d . . .
H9A H 0.3206 0.4868 0.7318 0.039 Uiso 1 1 calc R . .
C10 C 0.2192(4) 0.6003(3) 0.6944(2) 0.0441(9) Uani 1 1 d . . .
H10A H 0.2300 0.6534 0.7229 0.053 Uiso 1 1 calc R . .
C11 C 0.1489(4) 0.6210(3) 0.6482(2) 0.0494(10) Uani 1 1 d . . .
H11A H 0.1107 0.6883 0.6455 0.059 Uiso 1 1 calc R . .
C12 C 0.1338(4) 0.5448(3) 0.6059(2) 0.0435(9) Uani 1 1 d . . .
H12A H 0.0845 0.5593 0.5746 0.052 Uiso 1 1 calc R . .
C13 C 0.1905(3) 0.4476(3) 0.60927(17) 0.0332(7) Uani 1 1 d . . .
H13A H 0.1813 0.3956 0.5795 0.040 Uiso 1 1 calc R . .
C14 C 0.3860(3) 0.2739(3) 0.56334(15) 0.0292(7) Uani 1 1 d . . .
C15 C 0.4419(4) 0.3568(3) 0.51431(17) 0.0432(9) Uani 1 1 d . . .
H15A H 0.4556 0.4215 0.5310 0.052 Uiso 1 1 calc R . .
C16 C 0.4776(4) 0.3444(3) 0.44104(18) 0.0500(10) Uani 1 1 d . . .
H16A H 0.5165 0.4006 0.4078 0.060 Uiso 1 1 calc R . .
C17 C 0.4570(4) 0.2515(3) 0.41642(18) 0.0463(10) Uani 1 1 d . . .
H17A H 0.4815 0.2437 0.3663 0.056 Uiso 1 1 calc R . .
C18 C 0.4010(3) 0.1697(3) 0.46422(18) 0.0408(8) Uani 1 1 d . . .
H18A H 0.3862 0.1058 0.4470 0.049 Uiso 1 1 calc R . .
C19 C 0.3663(3) 0.1806(3) 0.53763(16) 0.0312(7) Uani 1 1 d . . .
H19A H 0.3287 0.1235 0.5705 0.037 Uiso 1 1 calc R . .
C20 C 0.0687(3) 0.3580(2) 0.80037(15) 0.0241(6) Uani 1 1 d . . .
O2 O 0.0005(2) 0.42833(18) 0.79232(12) 0.0330(5) Uani 1 1 d . . .
N2 N 0.1473(2) 0.3562(2) 0.84033(13) 0.0256(5) Uani 1 1 d . . .
C21 C 0.1642(3) 0.4353(2) 0.88319(15) 0.0264(6) Uani 1 1 d . . .
C22 C 0.0969(4) 0.5288(3) 0.8914(2) 0.0504(11) Uani 1 1 d . . .
H22A H 0.0364 0.5428 0.8678 0.060 Uiso 1 1 calc R . .
C23 C 0.1199(5) 0.6013(3) 0.9345(3) 0.0650(14) Uani 1 1 d . . .
H23A H 0.0741 0.6649 0.9407 0.078 Uiso 1 1 calc R . .
C24 C 0.2071(4) 0.5825(3) 0.9680(2) 0.0571(12) Uani 1 1 d . . .
H24A H 0.2211 0.6323 0.9978 0.069 Uiso 1 1 calc R . .
C25 C 0.2746(4) 0.4915(3) 0.9587(2) 0.0461(10) Uani 1 1 d . . .
H25A H 0.3358 0.4788 0.9818 0.055 Uiso 1 1 calc R . .
C26 C 0.2538(3) 0.4183(3) 0.91590(17) 0.0344(7) Uani 1 1 d . . .
H26A H 0.3018 0.3560 0.9090 0.041 Uiso 1 1 calc R . .
C27 C -0.0546(3) 0.1676(2) 0.83358(14) 0.0218(6) Uani 1 1 d . . .
C28 C -0.1338(3) 0.1037(3) 0.81662(16) 0.0283(7) Uani 1 1 d . . .
H28A H -0.1234 0.0904 0.7680 0.034 Uiso 1 1 calc R . .
C29 C -0.2276(3) 0.0592(3) 0.86997(18) 0.0365(8) Uani 1 1 d . . .
H29A H -0.2810 0.0153 0.8580 0.044 Uiso 1 1 calc R . .
C30 C -0.2434(3) 0.0788(3) 0.94085(17) 0.0380(8) Uani 1 1 d . . .
H30A H -0.3079 0.0484 0.9775 0.046 Uiso 1 1 calc R . .
C31 C -0.1662(3) 0.1423(3) 0.95831(16) 0.0342(7) Uani 1 1 d . . .
H31A H -0.1779 0.1559 1.0070 0.041 Uiso 1 1 calc R . .
C32 C -0.0715(3) 0.1865(3) 0.90526(15) 0.0278(7) Uani 1 1 d . . .
H32A H -0.0180 0.2297 0.9177 0.033 Uiso 1 1 calc R . .
C33 C -0.0010(3) 0.2569(2) 0.68757(15) 0.0240(6) Uani 1 1 d . . .
C34 C 0.0502(3) 0.2143(3) 0.62273(15) 0.0287(7) Uani 1 1 d . . .
H34A H 0.1199 0.1718 0.6172 0.034 Uiso 1 1 calc R . .
C35 C -0.0007(3) 0.2338(3) 0.56612(17) 0.0395(9) Uani 1 1 d . . .
H35A H 0.0346 0.2050 0.5217 0.047 Uiso 1 1 calc R . .
C36 C -0.1021(4) 0.2948(3) 0.57409(19) 0.0442(9) Uani 1 1 d . . .
H36A H -0.1365 0.3081 0.5351 0.053 Uiso 1 1 calc R . .
C37 C -0.1544(3) 0.3369(3) 0.63847(19) 0.0430(9) Uani 1 1 d . . .
H37A H -0.2242 0.3791 0.6436 0.052 Uiso 1 1 calc R . .
C38 C -0.1046(3) 0.3173(3) 0.69564(18) 0.0350(8) Uani 1 1 d . . .
H38A H -0.1412 0.3451 0.7402 0.042 Uiso 1 1 calc R . .
P2 P 0.06528(6) 0.22694(6) 0.76146(4) 0.01927(15) Uani 1 1 d . . .
P3 P 0.19215(7) -0.03282(6) 0.75224(4) 0.02068(15) Uani 1 1 d . . .
C39 C 0.3101(3) -0.1234(2) 0.77656(15) 0.0243(6) Uani 1 1 d . . .
O3 O 0.3361(2) -0.20585(18) 0.74903(12) 0.0362(5) Uani 1 1 d . . .
N3 N 0.3493(2) -0.0911(2) 0.82992(13) 0.0252(5) Uani 1 1 d . . .
C40 C 0.4266(3) -0.1482(2) 0.86521(15) 0.0259(6) Uani 1 1 d . . .
C41 C 0.4426(4) -0.2573(3) 0.8666(2) 0.0421(9) Uani 1 1 d . . .
H41A H 0.4042 -0.2972 0.8413 0.050 Uiso 1 1 calc R . .
C42 C 0.5157(4) -0.3072(3) 0.9054(2) 0.0511(10) Uani 1 1 d . . .
H42A H 0.5277 -0.3818 0.9059 0.061 Uiso 1 1 calc R . .
C43 C 0.5711(3) -0.2511(3) 0.9433(2) 0.0462(10) Uani 1 1 d . . .
H43A H 0.6202 -0.2866 0.9700 0.055 Uiso 1 1 calc R . .
C44 C 0.5547(3) -0.1435(3) 0.94198(19) 0.0409(9) Uani 1 1 d . . .
H44A H 0.5921 -0.1043 0.9683 0.049 Uiso 1 1 calc R . .
C45 C 0.4838(3) -0.0914(3) 0.90248(16) 0.0318(7) Uani 1 1 d . . .
H45A H 0.4743 -0.0165 0.9009 0.038 Uiso 1 1 calc R . .
C46 C 0.1829(3) -0.0698(2) 0.66590(14) 0.0246(6) Uani 1 1 d . . .
C47 C 0.2838(3) -0.0962(3) 0.61337(16) 0.0322(7) Uani 1 1 d . . .
H47A H 0.3575 -0.1039 0.6243 0.039 Uiso 1 1 calc R . .
C48 C 0.2768(3) -0.1113(3) 0.54475(17) 0.0397(8) Uani 1 1 d . . .
H48A H 0.3453 -0.1312 0.5092 0.048 Uiso 1 1 calc R . .
C49 C 0.1707(4) -0.0975(3) 0.52837(17) 0.0413(9) Uani 1 1 d . . .
H49A H 0.1667 -0.1058 0.4811 0.050 Uiso 1 1 calc R . .
C50 C 0.0695(3) -0.0715(3) 0.58040(18) 0.0405(8) Uani 1 1 d . . .
H50A H -0.0039 -0.0638 0.5691 0.049 Uiso 1 1 calc R . .
C51 C 0.0755(3) -0.0569(3) 0.64873(16) 0.0313(7) Uani 1 1 d . . .
H51A H 0.0063 -0.0380 0.6842 0.038 Uiso 1 1 calc R . .
C52 C 0.0664(3) -0.0922(2) 0.82049(14) 0.0235(6) Uani 1 1 d . . .
C53 C 0.0042(3) -0.1756(3) 0.80770(16) 0.0311(7) Uani 1 1 d . . .
H53A H 0.0229 -0.1997 0.7611 0.037 Uiso 1 1 calc R . .
C54 C -0.0854(3) -0.2232(3) 0.86356(18) 0.0370(8) Uani 1 1 d . . .
H54A H -0.1289 -0.2792 0.8548 0.044 Uiso 1 1 calc R . .
C55 C -0.1110(3) -0.1892(3) 0.93157(17) 0.0363(8) Uani 1 1 d . . .
H55A H -0.1724 -0.2215 0.9695 0.044 Uiso 1 1 calc R . .
C56 C -0.0473(3) -0.1081(3) 0.94462(16) 0.0315(7) Uani 1 1 d . . .
H56A H -0.0648 -0.0853 0.9915 0.038 Uiso 1 1 calc R . .
C57 C 0.0420(3) -0.0602(3) 0.88941(15) 0.0274(6) Uani 1 1 d . . .
H57A H 0.0865 -0.0055 0.8987 0.033 Uiso 1 1 calc R . .
Cl2 Cl 0.28565(7) 0.14384(6) 0.88038(4) 0.02972(16) Uani 1 1 d . . .
O4 O 0.2245(3) 0.1433(3) 0.34090(15) 0.0636(9) Uani 1 1 d . . .
C58 C 0.2834(4) 0.0736(4) 0.2895(2) 0.0690(14) Uani 1 1 d . . .
H58A H 0.3683 0.0906 0.2723 0.083 Uiso 1 1 calc R . .
H58B H 0.2502 0.0826 0.2477 0.083 Uiso 1 1 calc R . .
C59 C 0.2689(4) -0.0380(4) 0.3228(2) 0.0621(13) Uani 1 1 d . . .
H59A H 0.3024 -0.0467 0.3640 0.093 Uiso 1 1 calc R . .
H59B H 0.3100 -0.0860 0.2872 0.093 Uiso 1 1 calc R . .
H59C H 0.1849 -0.0548 0.3392 0.093 Uiso 1 1 calc R . .
C60 C 0.2328(5) 0.2503(4) 0.3123(3) 0.0732(15) Uani 1 1 d . . .
H60A H 0.1951 0.2610 0.2724 0.088 Uiso 1 1 calc R . .
H60B H 0.3167 0.2699 0.2930 0.088 Uiso 1 1 calc R . .
C61 C 0.1717(5) 0.3190(5) 0.3710(3) 0.0862(17) Uani 1 1 d . . .
H61A H 0.0889 0.2988 0.3901 0.129 Uiso 1 1 calc R . .
H61B H 0.1760 0.3935 0.3513 0.129 Uiso 1 1 calc R . .
H61C H 0.2107 0.3094 0.4098 0.129 Uiso 1 1 calc R . .
H3N H 0.332(3) -0.030(3) 0.8393(17) 0.023(9) Uiso 1 1 d . . .
H2N H 0.188(3) 0.300(3) 0.8429(17) 0.023(9) Uiso 1 1 d . . .
H1N H 0.423(3) 0.261(3) 0.777(2) 0.041(11) Uiso 1 1 d . . .

loop_
_atom_site_aniso_label
_atom_site_aniso_U_11
_atom_site_aniso_U_22
_atom_site_aniso_U_33
_atom_site_aniso_U_23
_atom_site_aniso_U_13
_atom_site_aniso_U_12
Pt1 0.01840(6) 0.02152(7) 0.02121(6) -0.00230(4) -0.00423(4) 0.00051(4)
Cl1 0.0196(3) 0.0311(4) 0.0327(3) -0.0019(3) -0.0039(3) 0.0052(3)
P1 0.0232(4) 0.0238(4) 0.0231(3) -0.0005(3) -0.0031(3) -0.0021(3)
C1 0.0253(16) 0.0351(19) 0.0356(16) -0.0001(14) -0.0084(13) -0.0035(15)
O1 0.0343(14) 0.0648(18) 0.0393(13) 0.0101(12) -0.0088(11) -0.0241(14)
N1 0.0270(14) 0.0336(16) 0.0336(14) 0.0003(12) -0.0072(11) -0.0098(13)
C2 0.0256(16) 0.0361(19) 0.0334(15) -0.0060(14) -0.0078(13) -0.0003(15)
C3 0.038(2) 0.036(2) 0.0474(19) 0.0011(16) -0.0163(16) -0.0006(17)
C4 0.044(2) 0.058(3) 0.045(2) -0.0054(18) -0.0225(18) 0.004(2)
C5 0.040(2) 0.057(3) 0.049(2) -0.0214(19) -0.0156(17) -0.005(2)
C6 0.057(3) 0.048(2) 0.052(2) -0.0102(18) -0.017(2) -0.017(2)
C7 0.052(2) 0.036(2) 0.0447(19) -0.0041(16) -0.0184(17) -0.0059(18)
C8 0.0258(15) 0.0197(15) 0.0279(14) -0.0008(12) -0.0022(12) -0.0013(13)
C9 0.0345(18) 0.0303(18) 0.0317(15) -0.0058(13) -0.0051(14) -0.0074(15)
C10 0.045(2) 0.0294(19) 0.055(2) -0.0120(16) -0.0065(18) -0.0025(18)
C11 0.057(3) 0.0247(19) 0.060(2) 0.0039(17) -0.010(2) 0.0075(19)
C12 0.050(2) 0.036(2) 0.0444(19) 0.0042(16) -0.0163(17) 0.0046(18)
C13 0.042(2) 0.0270(17) 0.0308(15) -0.0010(13) -0.0107(14) -0.0026(15)
C14 0.0275(16) 0.0322(17) 0.0240(14) -0.0002(12) -0.0018(12) 0.0000(14)
C15 0.054(2) 0.040(2) 0.0296(16) -0.0009(15) 0.0001(16) -0.0105(19)
C16 0.056(3) 0.053(3) 0.0298(17) 0.0086(17) 0.0033(17) -0.009(2)
C17 0.049(2) 0.060(3) 0.0237(15) -0.0037(16) -0.0016(15) 0.010(2)
C18 0.044(2) 0.046(2) 0.0323(16) -0.0106(15) -0.0080(15) 0.0063(18)
C19 0.0303(17) 0.0328(18) 0.0278(14) -0.0020(13) -0.0043(13) 0.0033(15)
C20 0.0206(14) 0.0255(16) 0.0252(13) -0.0034(12) -0.0038(11) -0.0030(13)
O2 0.0310(12) 0.0289(12) 0.0420(12) -0.0091(10) -0.0142(10) 0.0087(11)
N2 0.0278(14) 0.0229(14) 0.0284(12) -0.0075(10) -0.0106(11) 0.0063(12)
C21 0.0305(16) 0.0270(16) 0.0223(13) -0.0082(12) -0.0058(12) -0.0027(14)
C22 0.059(3) 0.043(2) 0.066(2) -0.031(2) -0.039(2) 0.023(2)
C23 0.088(4) 0.043(2) 0.090(3) -0.039(2) -0.060(3) 0.030(3)
C24 0.086(3) 0.040(2) 0.065(3) -0.025(2) -0.048(3) 0.013(2)
C25 0.064(3) 0.033(2) 0.056(2) -0.0095(17) -0.039(2) 0.0041(19)
C26 0.042(2) 0.0276(17) 0.0388(17) -0.0096(14) -0.0174(15) 0.0044(16)
C27 0.0180(14) 0.0217(15) 0.0245(13) -0.0021(11) -0.0040(11) 0.0013(12)
C28 0.0264(16) 0.0319(17) 0.0257(14) -0.0044(12) -0.0046(12) -0.0020(14)
C29 0.0259(17) 0.039(2) 0.0423(18) -0.0036(15) -0.0048(14) -0.0086(16)
C30 0.0292(18) 0.043(2) 0.0323(16) -0.0009(15) 0.0075(14) -0.0041(16)
C31 0.0364(19) 0.0371(19) 0.0244(14) -0.0038(13) -0.0006(13) 0.0026(16)
C32 0.0305(17) 0.0279(16) 0.0248(14) -0.0037(12) -0.0075(12) 0.0030(14)
C33 0.0236(15) 0.0260(16) 0.0237(13) -0.0004(11) -0.0094(11) -0.0006(13)
C34 0.0303(17) 0.0303(17) 0.0253(14) -0.0043(12) -0.0064(12) -0.0013(14)
C35 0.049(2) 0.048(2) 0.0243(15) -0.0044(14) -0.0129(15) -0.0069(19)
C36 0.057(2) 0.048(2) 0.0374(18) 0.0028(16) -0.0302(18) -0.001(2)
C37 0.043(2) 0.045(2) 0.047(2) 0.0000(17) -0.0251(17) 0.0119(18)
C38 0.0329(18) 0.042(2) 0.0340(16) -0.0067(14) -0.0151(14) 0.0068(16)
P2 0.0180(3) 0.0216(4) 0.0184(3) -0.0032(3) -0.0053(3) 0.0017(3)
P3 0.0211(4) 0.0206(4) 0.0202(3) -0.0035(3) -0.0049(3) 0.0007(3)
C39 0.0238(15) 0.0231(15) 0.0269(13) -0.0047(12) -0.0082(12) 0.0022(13)
O3 0.0441(14) 0.0300(13) 0.0393(12) -0.0134(10) -0.0178(11) 0.0109(11)
N3 0.0307(14) 0.0183(13) 0.0293(12) -0.0059(10) -0.0124(11) 0.0062(12)
C40 0.0245(15) 0.0264(16) 0.0244(13) 0.0006(12) -0.0047(12) 0.0026(13)
C41 0.052(2) 0.0284(18) 0.052(2) -0.0020(16) -0.0257(18) 0.0051(18)
C42 0.060(3) 0.033(2) 0.062(2) 0.0045(18) -0.025(2) 0.013(2)
C43 0.037(2) 0.051(2) 0.053(2) 0.0122(18) -0.0234(18) 0.0023(19)
C44 0.0355(19) 0.049(2) 0.0417(18) 0.0053(16) -0.0193(16) -0.0075(18)
C45 0.0289(17) 0.0308(18) 0.0355(16) 0.0001(13) -0.0093(14) -0.0028(15)
C46 0.0310(16) 0.0207(15) 0.0216(13) -0.0022(11) -0.0065(12) -0.0017(13)
C47 0.0318(17) 0.0371(19) 0.0278(15) -0.0105(13) -0.0056(13) -0.0011(15)
C48 0.044(2) 0.049(2) 0.0241(15) -0.0126(15) -0.0032(14) -0.0019(18)
C49 0.054(2) 0.046(2) 0.0272(15) -0.0064(15) -0.0157(16) -0.0094(19)
C50 0.044(2) 0.047(2) 0.0367(17) -0.0065(16) -0.0193(16) -0.0014(18)
C51 0.0344(18) 0.0320(18) 0.0304(15) -0.0064(13) -0.0127(14) 0.0019(15)
C52 0.0241(15) 0.0232(15) 0.0225(13) 0.0016(11) -0.0066(11) 0.0006(13)
C53 0.0345(18) 0.0292(17) 0.0291(15) -0.0045(13) -0.0071(13) -0.0022(15)
C54 0.0377(19) 0.0324(18) 0.0411(18) 0.0004(14) -0.0109(15) -0.0102(16)
C55 0.0333(18) 0.038(2) 0.0329(16) 0.0075(14) -0.0055(14) -0.0026(16)
C56 0.0330(18) 0.0343(18) 0.0244(14) -0.0007(13) -0.0047(13) 0.0035(15)
C57 0.0273(16) 0.0261(16) 0.0297(14) -0.0041(12) -0.0092(13) 0.0012(14)
Cl2 0.0359(4) 0.0256(4) 0.0293(3) -0.0058(3) -0.0109(3) 0.0029(3)
O4 0.0509(18) 0.089(2) 0.0470(16) 0.0047(16) -0.0098(14) -0.0054(18)
C58 0.058(3) 0.103(4) 0.042(2) -0.007(2) -0.004(2) -0.013(3)
C59 0.039(2) 0.094(4) 0.054(2) 0.000(2) -0.0164(19) 0.000(3)
C60 0.067(3) 0.088(4) 0.060(3) 0.018(3) -0.016(2) -0.016(3)
C61 0.068(4) 0.094(4) 0.087(4) 0.008(3) -0.014(3) 0.009(3)

loop_
_atom_type_symbol
_atom_type_description
_atom_type_scat_dispersion_real
_atom_type_scat_dispersion_imag
_atom_type_scat_source
C C 0.0033 0.0016 'International Tables Vol C Tables 4.2.6.8 and 6.1.1.4'
H H 0.0000 0.0000 'International Tables Vol C Tables 4.2.6.8 and 6.1.1.4'
N N 0.0061 0.0033 'International Tables Vol C Tables 4.2.6.8 and 6.1.1.4'
O O 0.0106 0.0060 'International Tables Vol C Tables 4.2.6.8 and 6.1.1.4'
P P 0.1023 0.0942 'International Tables Vol C Tables 4.2.6.8 and 6.1.1.4'
Cl Cl 0.1484 0.1585 'International Tables Vol C Tables 4.2.6.8 and 6.1.1.4'
Pt Pt -1.7033 8.3905 'International Tables Vol C Tables 4.2.6.8 and 6.1.1.4'

loop_
_geom_angle_atom_site_label_1
_geom_angle_atom_site_label_2
_geom_angle_atom_site_label_3
_geom_angle
_geom_angle_site_symmetry_1
_geom_angle_site_symmetry_3
P2 Pt1 P1 94.15(3) . .
P2 Pt1 P3 101.27(3) . .
P1 Pt1 P3 156.67(3) . .
P2 Pt1 Cl1 175.20(3) . .
P1 Pt1 Cl1 81.13(3) . .
P3 Pt1 Cl1 83.50(3) . .
C14 P1 C8 102.26(14) . .
C14 P1 C1 105.30(15) . .
C8 P1 C1 98.67(15) . .
C14 P1 Pt1 111.30(11) . .
C8 P1 Pt1 123.41(10) . .
C1 P1 Pt1 113.77(10) . .
O1 C1 N1 125.5(3) . .
O1 C1 P1 119.0(2) . .
N1 C1 P1 115.0(2) . .
C1 N1 C2 125.4(3) . .
C1 N1 H1N 119(3) . .
C2 N1 H1N 115(3) . .
C3 C2 C7 120.0(3) . .
C3 C2 N1 118.5(3) . .
C7 C2 N1 121.5(3) . .
C2 C3 C4 120.2(3) . .
C2 C3 H3A 119.9 . .
C4 C3 H3A 119.9 . .
C5 C4 C3 120.6(4) . .
C5 C4 H4A 119.7 . .
C3 C4 H4A 119.7 . .
C6 C5 C4 118.6(3) . .
C6 C5 H5A 120.7 . .
C4 C5 H5A 120.7 . .
C5 C6 C7 121.8(4) . .
C5 C6 H6A 119.1 . .
C7 C6 H6A 119.1 . .
C6 C7 C2 118.8(3) . .
C6 C7 H7A 120.6 . .
C2 C7 H7A 120.6 . .
C9 C8 C13 119.3(3) . .
C9 C8 P1 121.9(2) . .
C13 C8 P1 118.8(2) . .
C10 C9 C8 120.1(3) . .
C10 C9 H9A 119.9 . .
C8 C9 H9A 119.9 . .
C11 C10 C9 119.8(3) . .
C11 C10 H10A 120.1 . .
C9 C10 H10A 120.1 . .
C10 C11 C12 120.5(4) . .
C10 C11 H11A 119.7 . .
C12 C11 H11A 119.7 . .
C13 C12 C11 119.7(3) . .
C13 C12 H12A 120.2 . .
C11 C12 H12A 120.2 . .
C12 C13 C8 120.5(3) . .
C12 C13 H13A 119.8 . .
C8 C13 H13A 119.8 . .
C19 C14 C15 118.9(3) . .
C19 C14 P1 122.3(2) . .
C15 C14 P1 118.7(3) . .
C16 C15 C14 120.0(3) . .
C16 C15 H15A 120.0 . .
C14 C15 H15A 120.0 . .
C17 C16 C15 120.4(3) . .
C17 C16 H16A 119.8 . .
C15 C16 H16A 119.8 . .
C16 C17 C18 120.2(3) . .
C16 C17 H17A 119.9 . .
C18 C17 H17A 119.9 . .
C17 C18 C19 120.0(4) . .
C17 C18 H18A 120.0 . .
C19 C18 H18A 120.0 . .
C14 C19 C18 120.6(3) . .
C14 C19 H19A 119.7 . .
C18 C19 H19A 119.7 . .
O2 C20 N2 127.2(3) . .
O2 C20 P2 120.1(2) . .
N2 C20 P2 112.5(2) . .
C20 N2 C21 127.8(3) . .
C20 N2 H2N 117(2) . .
C21 N2 H2N 115(2) . .
C26 C21 C22 119.5(3) . .
C26 C21 N2 117.3(3) . .
C22 C21 N2 123.1(3) . .
C23 C22 C21 118.9(3) . .
C23 C22 H22A 120.5 . .
C21 C22 H22A 120.5 . .
C24 C23 C22 121.0(4) . .
C24 C23 H23A 119.5 . .
C22 C23 H23A 119.5 . .
C23 C24 C25 120.0(4) . .
C23 C24 H24A 120.0 . .
C25 C24 H24A 120.0 . .
C24 C25 C26 120.2(3) . .
C24 C25 H25A 119.9 . .
C26 C25 H25A 119.9 . .
C21 C26 C25 120.4(3) . .
C21 C26 H26A 119.8 . .
C25 C26 H26A 119.8 . .
C28 C27 C32 119.0(3) . .
C28 C27 P2 119.1(2) . .
C32 C27 P2 122.0(2) . .
C29 C28 C27 120.6(3) . .
C29 C28 H28A 119.7 . .
C27 C28 H28A 119.7 . .
C28 C29 C30 119.9(3) . .
C28 C29 H29A 120.1 . .
C30 C29 H29A 120.1 . .
C31 C30 C29 120.1(3) . .
C31 C30 H30A 119.9 . .
C29 C30 H30A 119.9 . .
C30 C31 C32 120.4(3) . .
C30 C31 H31A 119.8 . .
C32 C31 H31A 119.8 . .
C31 C32 C27 120.1(3) . .
C31 C32 H32A 120.0 . .
C27 C32 H32A 120.0 . .
C34 C33 C38 119.6(3) . .
C34 C33 P2 118.9(2) . .
C38 C33 P2 121.4(2) . .
C35 C34 C33 120.0(3) . .
C35 C34 H34A 120.0 . .
C33 C34 H34A 120.0 . .
C36 C35 C34 120.1(3) . .
C36 C35 H35A 119.9 . .
C34 C35 H35A 119.9 . .
C35 C36 C37 120.4(3) . .
C35 C36 H36A 119.8 . .
C37 C36 H36A 119.8 . .
C36 C37 C38 120.0(4) . .
C36 C37 H37A 120.0 . .
C38 C37 H37A 120.0 . .
C37 C38 C33 119.9(3) . .
C37 C38 H38A 120.0 . .
C33 C38 H38A 120.0 . .
C33 P2 C27 103.27(13) . .
C33 P2 C20 105.83(14) . .
C27 P2 C20 97.56(13) . .
C33 P2 Pt1 112.37(10) . .
C27 P2 Pt1 121.97(10) . .
C20 P2 Pt1 113.81(10) . .
C46 P3 C52 106.67(13) . .
C46 P3 C39 105.34(14) . .
C52 P3 C39 97.04(13) . .
C46 P3 Pt1 103.13(10) . .
C52 P3 Pt1 128.50(10) . .
C39 P3 Pt1 114.27(10) . .
O3 C39 N3 126.4(3) . .
O3 C39 P3 119.8(2) . .
N3 C39 P3 113.5(2) . .
C39 N3 C40 126.4(3) . .
C39 N3 H3N 116(2) . .
C40 N3 H3N 117(2) . .
C41 C40 C45 119.5(3) . .
C41 C40 N3 123.0(3) . .
C45 C40 N3 117.4(3) . .
C40 C41 C42 119.1(4) . .
C40 C41 H41A 120.5 . .
C42 C41 H41A 120.5 . .
C43 C42 C41 121.4(4) . .
C43 C42 H42A 119.3 . .
C41 C42 H42A 119.3 . .
C44 C43 C42 119.3(3) . .
C44 C43 H43A 120.3 . .
C42 C43 H43A 120.3 . .
C43 C44 C45 120.4(3) . .
C43 C44 H44A 119.8 . .
C45 C44 H44A 119.8 . .
C40 C45 C44 120.2(3) . .
C40 C45 H45A 119.9 . .
C44 C45 H45A 119.9 . .
C47 C46 C51 119.4(3) . .
C47 C46 P3 120.9(2) . .
C51 C46 P3 119.1(2) . .
C46 C47 C48 120.0(3) . .
C46 C47 H47A 120.0 . .
C48 C47 H47A 120.0 . .
C49 C48 C47 120.0(3) . .
C49 C48 H48A 120.0 . .
C47 C48 H48A 120.0 . .
C48 C49 C50 120.4(3) . .
C48 C49 H49A 119.8 . .
C50 C49 H49A 119.8 . .
C51 C50 C49 119.9(3) . .
C51 C50 H50A 120.0 . .
C49 C50 H50A 120.0 . .
C50 C51 C46 120.2(3) . .
C50 C51 H51A 119.9 . .
C46 C51 H51A 119.9 . .
C57 C52 C53 119.8(3) . .
C57 C52 P3 117.5(2) . .
C53 C52 P3 122.3(2) . .
C54 C53 C52 119.7(3) . .
C54 C53 H53A 120.1 . .
C52 C53 H53A 120.1 . .
C55 C54 C53 120.0(3) . .
C55 C54 H54A 120.0 . .
C53 C54 H54A 120.0 . .
C54 C55 C56 120.2(3) . .
C54 C55 H55A 119.9 . .
C56 C55 H55A 119.9 . .
C55 C56 C57 120.2(3) . .
C55 C56 H56A 119.9 . .
C57 C56 H56A 119.9 . .
C56 C57 C52 120.0(3) . .
C56 C57 H57A 120.0 . .
C52 C57 H57A 120.0 . .
C60 O4 C58 112.5(4) . .
O4 C58 C59 109.7(4) . .
O4 C58 H58A 109.7 . .
C59 C58 H58A 109.7 . .
O4 C58 H58B 109.7 . .
C59 C58 H58B 109.7 . .
H58A C58 H58B 108.2 . .
C58 C59 H59A 109.5 . .
C58 C59 H59B 109.5 . .
H59A C59 H59B 109.5 . .
C58 C59 H59C 109.5 . .
H59A C59 H59C 109.5 . .
H59B C59 H59C 109.5 . .
O4 C60 C61 109.0(4) . .
O4 C60 H60A 109.9 . .
C61 C60 H60A 109.9 . .
O4 C60 H60B 109.9 . .
C61 C60 H60B 109.9 . .
H60A C60 H60B 108.3 . .
C60 C61 H61A 109.5 . .
C60 C61 H61B 109.5 . .
H61A C61 H61B 109.5 . .
C60 C61 H61C 109.5 . .
H61A C61 H61C 109.5 . .
H61B C61 H61C 109.5 . .

loop_
_geom_bond_atom_site_label_1
_geom_bond_atom_site_label_2
_geom_bond_distance
_geom_bond_site_symmetry_2
Pt1 P2 2.2568(8) .
Pt1 P1 2.3116(8) .
Pt1 P3 2.3448(7) .
Pt1 Cl1 2.3591(7) .
P1 C14 1.821(3) .
P1 C8 1.830(3) .
P1 C1 1.883(3) .
C1 O1 1.212(4) .
C1 N1 1.352(4) .
N1 C2 1.422(4) .
N1 H1N 0.85(4) .
C2 C3 1.375(5) .
C2 C7 1.391(5) .
C3 C4 1.386(5) .
C3 H3A 0.9500 .
C4 C5 1.382(6) .
C4 H4A 0.9500 .
C5 C6 1.374(6) .
C5 H5A 0.9500 .
C6 C7 1.385(5) .
C6 H6A 0.9500 .
C7 H7A 0.9500 .
C8 C9 1.389(4) .
C8 C13 1.391(4) .
C9 C10 1.387(5) .
C9 H9A 0.9500 .
C10 C11 1.379(6) .
C10 H10A 0.9500 .
C11 C12 1.381(6) .
C11 H11A 0.9500 .
C12 C13 1.381(5) .
C12 H12A 0.9500 .
C13 H13A 0.9500 .
C14 C19 1.386(5) .
C14 C15 1.396(4) .
C15 C16 1.391(5) .
C15 H15A 0.9500 .
C16 C17 1.374(6) .
C16 H16A 0.9500 .
C17 C18 1.377(5) .
C17 H17A 0.9500 .
C18 C19 1.389(4) .
C18 H18A 0.9500 .
C19 H19A 0.9500 .
C20 O2 1.202(4) .
C20 N2 1.362(4) .
C20 P2 1.904(3) .
N2 C21 1.423(4) .
N2 H2N 0.85(3) .
C21 C26 1.376(4) .
C21 C22 1.396(5) .
C22 C23 1.390(5) .
C22 H22A 0.9500 .
C23 C24 1.362(6) .
C23 H23A 0.9500 .
C24 C25 1.370(6) .
C24 H24A 0.9500 .
C25 C26 1.383(5) .
C25 H25A 0.9500 .
C26 H26A 0.9500 .
C27 C28 1.391(4) .
C27 C32 1.395(4) .
C27 P2 1.818(3) .
C28 C29 1.383(4) .
C28 H28A 0.9500 .
C29 C30 1.384(5) .
C29 H29A 0.9500 .
C30 C31 1.375(5) .
C30 H30A 0.9500 .
C31 C32 1.386(4) .
C31 H31A 0.9500 .
C32 H32A 0.9500 .
C33 C34 1.391(4) .
C33 C38 1.393(5) .
C33 P2 1.815(3) .
C34 C35 1.387(4) .
C34 H34A 0.9500 .
C35 C36 1.376(6) .
C35 H35A 0.9500 .
C36 C37 1.382(5) .
C36 H36A 0.9500 .
C37 C38 1.389(4) .
C37 H37A 0.9500 .
C38 H38A 0.9500 .
P3 C46 1.821(3) .
P3 C52 1.824(3) .
P3 C39 1.893(3) .
C39 O3 1.213(4) .
C39 N3 1.352(4) .
N3 C40 1.417(4) .
N3 H3N 0.82(3) .
C40 C41 1.386(5) .
C40 C45 1.387(4) .
C41 C42 1.387(5) .
C41 H41A 0.9500 .
C42 C43 1.376(6) .
C42 H42A 0.9500 .
C43 C44 1.368(6) .
C43 H43A 0.9500 .
C44 C45 1.387(5) .
C44 H44A 0.9500 .
C45 H45A 0.9500 .
C46 C47 1.390(4) .
C46 C51 1.395(4) .
C47 C48 1.391(4) .
C47 H47A 0.9500 .
C48 C49 1.374(5) .
C48 H48A 0.9500 .
C49 C50 1.385(5) .
C49 H49A 0.9500 .
C50 C51 1.380(4) .
C50 H50A 0.9500 .
C51 H51A 0.9500 .
C52 C57 1.389(4) .
C52 C53 1.395(4) .
C53 C54 1.394(4) .
C53 H53A 0.9500 .
C54 C55 1.382(5) .
C54 H54A 0.9500 .
C55 C56 1.385(5) .
C55 H55A 0.9500 .
C56 C57 1.387(4) .
C56 H56A 0.9500 .
C57 H57A 0.9500 .
O4 C60 1.409(6) .
O4 C58 1.416(6) .
C58 C59 1.491(7) .
C58 H58A 0.9900 .
C58 H58B 0.9900 .
C59 H59A 0.9800 .
C59 H59B 0.9800 .
C59 H59C 0.9800 .
C60 C61 1.509(8) .
C60 H60A 0.9900 .
C60 H60B 0.9900 .
C61 H61A 0.9800 .
C61 H61B 0.9800 .
C61 H61C 0.9800 .

loop_
_geom_hbond_atom_site_label_D
_geom_hbond_atom_site_label_H
_geom_hbond_atom_site_label_A
_geom_hbond_distance_DH
_geom_hbond_distance_HA
_geom_hbond_distance_DA
_geom_hbond_angle_DHA
_geom_hbond_site_symmetry_A
N1 H1N Cl2 0.85(4) 2.58(4) 3.395(3) 163(3) .
N2 H2N Cl2 0.85(3) 2.39(4) 3.224(3) 166(3) .
N3 H3N Cl2 0.82(3) 2.41(4) 3.227(3) 173(3) .

loop_
_geom_torsion_atom_site_label_1
_geom_torsion_atom_site_label_2
_geom_torsion_atom_site_label_3
_geom_torsion_atom_site_label_4
_geom_torsion
_geom_torsion_site_symmetry_1
_geom_torsion_site_symmetry_2
_geom_torsion_site_symmetry_3
_geom_torsion_site_symmetry_4
P2 Pt1 P1 C14 -115.88(12) . . . .
P3 Pt1 P1 C14 15.63(14) . . . .
Cl1 Pt1 P1 C14 65.01(12) . . . .
P2 Pt1 P1 C8 6.14(12) . . . .
P3 Pt1 P1 C8 137.66(13) . . . .
Cl1 Pt1 P1 C8 -172.96(12) . . . .
P2 Pt1 P1 C1 125.35(12) . . . .
P3 Pt1 P1 C1 -103.14(13) . . . .
Cl1 Pt1 P1 C1 -53.76(12) . . . .
C14 P1 C1 O1 34.1(3) . . . .
C8 P1 C1 O1 -71.3(3) . . . .
Pt1 P1 C1 O1 156.2(3) . . . .
C14 P1 C1 N1 -153.1(3) . . . .
C8 P1 C1 N1 101.6(3) . . . .
Pt1 P1 C1 N1 -30.9(3) . . . .
O1 C1 N1 C2 5.4(6) . . . .
P1 C1 N1 C2 -166.9(3) . . . .
C1 N1 C2 C3 -153.1(4) . . . .
C1 N1 C2 C7 29.5(5) . . . .
C7 C2 C3 C4 -0.2(6) . . . .
N1 C2 C3 C4 -177.6(3) . . . .
C2 C3 C4 C5 -0.8(6) . . . .
C3 C4 C5 C6 0.8(6) . . . .
C4 C5 C6 C7 0.2(7) . . . .
C5 C6 C7 C2 -1.2(6) . . . .
C3 C2 C7 C6 1.2(6) . . . .
N1 C2 C7 C6 178.5(4) . . . .
C14 P1 C8 C9 -137.9(3) . . . .
C1 P1 C8 C9 -30.0(3) . . . .
Pt1 P1 C8 C9 96.1(3) . . . .
C14 P1 C8 C13 42.2(3) . . . .
C1 P1 C8 C13 150.0(3) . . . .
Pt1 P1 C8 C13 -83.9(3) . . . .
C13 C8 C9 C10 -1.4(5) . . . .
P1 C8 C9 C10 178.6(3) . . . .
C8 C9 C10 C11 1.8(5) . . . .
C9 C10 C11 C12 -0.7(6) . . . .
C10 C11 C12 C13 -0.8(6) . . . .
C11 C12 C13 C8 1.1(6) . . . .
C9 C8 C13 C12 -0.1(5) . . . .
P1 C8 C13 C12 179.9(3) . . . .
C8 P1 C14 C19 -130.9(3) . . . .
C1 P1 C14 C19 126.5(3) . . . .
Pt1 P1 C14 C19 2.7(3) . . . .
C8 P1 C14 C15 45.7(3) . . . .
C1 P1 C14 C15 -56.9(3) . . . .
Pt1 P1 C14 C15 179.3(3) . . . .
C19 C14 C15 C16 -0.4(6) . . . .
P1 C14 C15 C16 -177.2(3) . . . .
C14 C15 C16 C17 0.7(7) . . . .
C15 C16 C17 C18 -0.2(7) . . . .
C16 C17 C18 C19 -0.7(6) . . . .
C15 C14 C19 C18 -0.4(5) . . . .
P1 C14 C19 C18 176.2(3) . . . .
C17 C18 C19 C14 0.9(5) . . . .
O2 C20 N2 C21 2.1(5) . . . .
P2 C20 N2 C21 -172.9(2) . . . .
C20 N2 C21 C26 -176.6(3) . . . .
C20 N2 C21 C22 1.5(5) . . . .
C26 C21 C22 C23 -2.1(6) . . . .
N2 C21 C22 C23 179.9(4) . . . .
C21 C22 C23 C24 0.5(8) . . . .
C22 C23 C24 C25 0.8(8) . . . .
C23 C24 C25 C26 -0.5(7) . . . .
C22 C21 C26 C25 2.4(5) . . . .
N2 C21 C26 C25 -179.5(3) . . . .
C24 C25 C26 C21 -1.1(6) . . . .
C32 C27 C28 C29 -0.2(5) . . . .
P2 C27 C28 C29 -178.5(3) . . . .
C27 C28 C29 C30 0.4(5) . . . .
C28 C29 C30 C31 0.0(6) . . . .
C29 C30 C31 C32 -0.5(6) . . . .
C30 C31 C32 C27 0.6(5) . . . .
C28 C27 C32 C31 -0.3(5) . . . .
P2 C27 C32 C31 178.0(3) . . . .
C38 C33 C34 C35 1.3(5) . . . .
P2 C33 C34 C35 178.3(3) . . . .
C33 C34 C35 C36 -0.4(5) . . . .
C34 C35 C36 C37 -0.2(6) . . . .
C35 C36 C37 C38 -0.2(6) . . . .
C36 C37 C38 C33 1.1(6) . . . .
C34 C33 C38 C37 -1.7(5) . . . .
P2 C33 C38 C37 -178.6(3) . . . .
C34 C33 P2 C27 -122.8(2) . . . .
C38 C33 P2 C27 54.2(3) . . . .
C34 C33 P2 C20 135.3(2) . . . .
C38 C33 P2 C20 -47.8(3) . . . .
C34 C33 P2 Pt1 10.5(3) . . . .
C38 C33 P2 Pt1 -172.6(2) . . . .
C28 C27 P2 C33 35.9(3) . . . .
C32 C27 P2 C33 -142.4(3) . . . .
C28 C27 P2 C20 144.2(3) . . . .
C32 C27 P2 C20 -34.1(3) . . . .
C28 C27 P2 Pt1 -91.6(2) . . . .
C32 C27 P2 Pt1 90.1(3) . . . .
O2 C20 P2 C33 24.0(3) . . . .
N2 C20 P2 C33 -160.7(2) . . . .
O2 C20 P2 C27 -82.2(3) . . . .
N2 C20 P2 C27 93.1(2) . . . .
O2 C20 P2 Pt1 147.8(2) . . . .
N2 C20 P2 Pt1 -36.9(2) . . . .
P1 Pt1 P2 C33 69.19(11) . . . .
P3 Pt1 P2 C33 -93.20(11) . . . .
Cl1 Pt1 P2 C33 79.8(3) . . . .
P1 Pt1 P2 C27 -167.48(11) . . . .
P3 Pt1 P2 C27 30.12(11) . . . .
Cl1 Pt1 P2 C27 -156.9(3) . . . .
P1 Pt1 P2 C20 -51.06(10) . . . .
P3 Pt1 P2 C20 146.54(10) . . . .
Cl1 Pt1 P2 C20 -40.5(3) . . . .
P2 Pt1 P3 C46 96.05(11) . . . .
P1 Pt1 P3 C46 -34.36(13) . . . .
Cl1 Pt1 P3 C46 -83.37(11) . . . .
P2 Pt1 P3 C52 -28.14(12) . . . .
P1 Pt1 P3 C52 -158.54(12) . . . .
Cl1 Pt1 P3 C52 152.45(12) . . . .
P2 Pt1 P3 C39 -150.18(10) . . . .
P1 Pt1 P3 C39 79.42(12) . . . .
Cl1 Pt1 P3 C39 30.41(10) . . . .
C46 P3 C39 O3 -21.0(3) . . . .
C52 P3 C39 O3 88.5(3) . . . .
Pt1 P3 C39 O3 -133.5(2) . . . .
C46 P3 C39 N3 164.9(2) . . . .
C52 P3 C39 N3 -85.6(2) . . . .
Pt1 P3 C39 N3 52.5(2) . . . .
O3 C39 N3 C40 -1.4(5) . . . .
P3 C39 N3 C40 172.2(2) . . . .
C39 N3 C40 C41 -21.6(5) . . . .
C39 N3 C40 C45 161.4(3) . . . .
C45 C40 C41 C42 0.1(5) . . . .
N3 C40 C41 C42 -176.9(3) . . . .
C40 C41 C42 C43 0.9(6) . . . .
C41 C42 C43 C44 -0.6(6) . . . .
C42 C43 C44 C45 -0.5(6) . . . .
C41 C40 C45 C44 -1.2(5) . . . .
N3 C40 C45 C44 175.9(3) . . . .
C43 C44 C45 C40 1.5(5) . . . .
C52 P3 C46 C47 -141.0(3) . . . .
C39 P3 C46 C47 -38.5(3) . . . .
Pt1 P3 C46 C47 81.6(3) . . . .
C52 P3 C46 C51 48.1(3) . . . .
C39 P3 C46 C51 150.5(2) . . . .
Pt1 P3 C46 C51 -89.4(2) . . . .
C51 C46 C47 C48 -1.1(5) . . . .
P3 C46 C47 C48 -172.0(3) . . . .
C46 C47 C48 C49 1.6(5) . . . .
C47 C48 C49 C50 -1.9(6) . . . .
C48 C49 C50 C51 1.5(6) . . . .
C49 C50 C51 C46 -1.0(5) . . . .
C47 C46 C51 C50 0.7(5) . . . .
P3 C46 C51 C50 171.8(3) . . . .
C46 P3 C52 C57 -168.9(2) . . . .
C39 P3 C52 C57 82.8(3) . . . .
Pt1 P3 C52 C57 -46.1(3) . . . .
C46 P3 C52 C53 18.5(3) . . . .
C39 P3 C52 C53 -89.8(3) . . . .
Pt1 P3 C52 C53 141.3(2) . . . .
C57 C52 C53 C54 2.6(5) . . . .
P3 C52 C53 C54 175.1(3) . . . .
C52 C53 C54 C55 -1.1(5) . . . .
C53 C54 C55 C56 -0.4(5) . . . .
C54 C55 C56 C57 0.4(5) . . . .
C55 C56 C57 C52 1.1(5) . . . .
C53 C52 C57 C56 -2.6(5) . . . .
P3 C52 C57 C56 -175.4(2) . . . .
C60 O4 C58 C59 -178.8(4) . . . .
C58 O4 C60 C61 -178.0(4) . . . .
